data_7124485
loop_
_publ_author_name
'So, Hyunhee'
'Kim, Jaeho'
'Lee, Ji Hye'
'Hwang, Hyonseok'
'An, Duk Keun'
'Lee, Kang Mun'

_publ_section_title
;
 Planarity of Terphenyl Rings Possessing o-Carborane Cages: Turning on
 Intramolecular-Charge-Transfer-Based Emission
;
_journal_name_full 'Chemical Communications'
_journal_paper_doi 10.1039/C9CC07729D
_journal_year 2019
_chemical_formula_sum 'C32 H54 B20'
_chemical_formula_weight 654.95
_space_group_crystal_system monoclinic
_space_group_IT_number 14
_space_group_name_Hall '-P 2yn'
_space_group_name_H-M_alt 'P 1 21/n 1'
_atom_sites_solution_hydrogens mixed
_audit_block_doi 10.5517/ccdc.csd.cc23fyp6
_audit_creation_method SHELXL-2018/3
_audit_update_record
;
2019-08-28 deposited with the CCDC.	2019-11-11 downloaded from the CCDC.
;
_cell_angle_alpha 90
_cell_angle_beta 102.646(7)
_cell_angle_gamma 90
_cell_formula_units_Z 2
_cell_length_a 7.7938(16)
_cell_length_b 19.374(3)
_cell_length_c 13.085(2)
_cell_measurement_reflns_used 7770
_cell_measurement_temperature 153(2)
_cell_measurement_theta_max 27.48
_cell_measurement_theta_min 2.99
_cell_volume 1927.9(6)
_computing_cell_refinement 'Bruker APEXIII'
_computing_data_collection 'Bruker APEXIII'
_computing_data_reduction 'Bruker SAINT'
_computing_molecular_graphics ORTEP
_computing_publication_material CIFTAB
_computing_structure_refinement SHELXL
_computing_structure_solution SHELXS
_diffrn_ambient_temperature 153(2)
_diffrn_measured_fraction_theta_full 0.992
_diffrn_measured_fraction_theta_max 0.988
_diffrn_measurement_device_type 'Bruker PHOTON II'
_diffrn_measurement_method 'phi and omega scans'
_diffrn_radiation_type MoK\a
_diffrn_radiation_wavelength 0.71073
_diffrn_reflns_av_R_equivalents 0.0659
_diffrn_reflns_av_unetI/netI 0.0528
_diffrn_reflns_Laue_measured_fraction_full 0.992
_diffrn_reflns_Laue_measured_fraction_max 0.988
_diffrn_reflns_limit_h_max 8
_diffrn_reflns_limit_h_min -10
_diffrn_reflns_limit_k_max 25
_diffrn_reflns_limit_k_min -25
_diffrn_reflns_limit_l_max 17
_diffrn_reflns_limit_l_min -16
_diffrn_reflns_number 20254
_diffrn_reflns_point_group_measured_fraction_full 0.992
_diffrn_reflns_point_group_measured_fraction_max 0.988
_diffrn_reflns_theta_full 25.242
_diffrn_reflns_theta_max 27.526
_diffrn_reflns_theta_min 2.992
_diffrn_source 'fine-focus sealed tube'
_exptl_absorpt_coefficient_mu 0.055
_exptl_absorpt_correction_T_max 0.7456
_exptl_absorpt_correction_T_min 0.6270
_exptl_absorpt_correction_type multi-scan
_exptl_absorpt_process_details SADABS
_exptl_crystal_colour colourless
_exptl_crystal_density_diffrn 1.128
_exptl_crystal_description plate
_exptl_crystal_F_000 692
_exptl_crystal_size_max 0.378
_exptl_crystal_size_mid 0.095
_exptl_crystal_size_min 0.042
_refine_diff_density_max 0.310
_refine_diff_density_min -0.287
_refine_diff_density_rms 0.046
_refine_ls_extinction_method none
_refine_ls_goodness_of_fit_ref 1.032
_refine_ls_hydrogen_treatment mixed
_refine_ls_matrix_type full
_refine_ls_number_parameters 305
_refine_ls_number_reflns 4393
_refine_ls_number_restraints 13
_refine_ls_restrained_S_all 1.032
_refine_ls_R_factor_all 0.0888
_refine_ls_R_factor_gt 0.0695
_refine_ls_shift/su_max 0.000
_refine_ls_shift/su_mean 0.000
_refine_ls_structure_factor_coef Fsqd
_refine_ls_weighting_details 'w=1/[\s^2^(Fo^2^)+(0.0896P)^2^+1.0424P] where P=(Fo^2^+2Fc^2^)/3'
_refine_ls_weighting_scheme calc
_refine_ls_wR_factor_gt 0.1753
_refine_ls_wR_factor_ref 0.1902
_reflns_Friedel_coverage 0.000
_reflns_number_gt 3382
_reflns_number_total 4393
_reflns_threshold_expression 'I > 2\s(I)'
_cod_data_source_file c9cc07729d2.cif
_cod_data_source_block TCB
_cod_depositor_comments
;
The following automatic conversions were performed:

data item '_exptl_absorpt_correction_type' value 'MULTI-SCAN' was
changed to 'multi-scan' in accordance with the
/home/data/users/saulius/crontab/automatic-downloads/rss-feeds/RSC/lib/dictionaries/cif_core.dic
dictionary named 'cif_core.dic' version 2.4.2 last updated on
2011-04-26.

Automatic conversion script
Id: cif_fix_values 6909 2019-04-08 15:41:33Z antanas 
;
_cod_original_sg_symbol_H-M 'P 21/n'
_cod_database_code 7124485
_shelx_shelxl_version_number 2018/3
_shelx_space_group_comment
;
The symmetry employed for this shelxl refinement is uniquely defined
by the following loop, which should always be used as a source of
symmetry information in preference to the above space-group names.
They are only intended as comments.
;
_shelx_estimated_absorpt_t_min 0.979
_shelx_estimated_absorpt_t_max 0.998

loop_
_space_group_symop_operation_xyz
'x, y, z'
'-x+1/2, y+1/2, -z+1/2'
'-x, -y, -z'
'x-1/2, -y-1/2, z-1/2'

loop_
_atom_site_label
_atom_site_type_symbol
_atom_site_fract_x
_atom_site_fract_y
_atom_site_fract_z
_atom_site_U_iso_or_equiv
_atom_site_adp_type
_atom_site_occupancy
_atom_site_site_symmetry_order
_atom_site_calc_flag
_atom_site_refinement_flags_posn
_atom_site_refinement_flags_adp
_atom_site_refinement_flags_occupancy
_atom_site_disorder_assembly
_atom_site_disorder_group
C1 C 1.1411(2) 0.48199(10) 0.57709(14) 0.0315(4) Uani 1 1 d . . . . .
H1 H 1.239174 0.469025 0.630525 0.038 Uiso 1 1 calc R U . . .
C2 C 1.0514(2) 0.54256(10) 0.59010(14) 0.0311(4) Uani 1 1 d . . . . .
C3 C 0.9067(2) 0.56053(9) 0.51088(15) 0.0308(4) Uani 1 1 d . . . . .
C4 C 1.1171(3) 0.58645(12) 0.68634(18) 0.0469(5) Uani 1 1 d . . . . .
H4A H 1.095138 0.635241 0.668412 0.070 Uiso 1 1 calc R U . . .
H4B H 1.243586 0.579010 0.711913 0.070 Uiso 1 1 calc R U . . .
H4C H 1.055051 0.573516 0.741046 0.070 Uiso 1 1 calc R U . . .
C5 C 0.7918(2) 0.62148(9) 0.51745(15) 0.0308(4) Uani 1 1 d . . . . .
C6 C 0.7514(3) 0.66924(10) 0.43652(15) 0.0334(4) Uani 1 1 d . . . . .
H6 H 0.807839 0.666103 0.379277 0.040 Uiso 1 1 calc R U . . .
C7 C 0.6302(3) 0.72134(10) 0.43786(15) 0.0332(4) Uani 1 1 d . . . . .
H7 H 0.606203 0.753847 0.382196 0.040 Uiso 1 1 calc R U . . .
C8 C 0.5428(2) 0.72670(9) 0.51986(15) 0.0303(4) Uani 1 1 d . . . . .
C9 C 0.5858(3) 0.68020(10) 0.60171(15) 0.0371(5) Uani 1 1 d . . . . .
H9 H 0.529832 0.683524 0.659128 0.045 Uiso 1 1 calc R U . . .
C10 C 0.7094(3) 0.62883(11) 0.60110(16) 0.0390(5) Uani 1 1 d . . . . .
H10 H 0.738374 0.598054 0.658828 0.047 Uiso 1 1 calc R U . . .
C11 C 0.3968(2) 0.77861(9) 0.51343(14) 0.0297(4) Uani 1 1 d . . . . .
C12 C 0.4284(3) 0.85140(10) 0.58896(17) 0.0369(5) Uani 1 1 d . . . . .
B13 B 0.4188(3) 0.85733(12) 0.4570(2) 0.0405(5) Uani 1 1 d . . . . .
H13 H 0.535(3) 0.8610(13) 0.4388(19) 0.049 Uiso 1 1 d . U . . .
B14 B 0.2584(3) 0.79572(12) 0.39641(18) 0.0386(5) Uani 1 1 d . . . . .
H14 H 0.279(3) 0.7669(12) 0.3296(18) 0.046 Uiso 1 1 d . U . . .
B15 B 0.1821(3) 0.75157(12) 0.49649(19) 0.0361(5) Uani 1 1 d . . . . .
H15 H 0.161(3) 0.6940(12) 0.4943(17) 0.043 Uiso 1 1 d . U . . .
B16 B 0.2957(3) 0.78671(12) 0.61782(18) 0.0349(5) Uani 1 1 d . . . . .
H16 H 0.349(3) 0.7558(12) 0.6878(18) 0.042 Uiso 1 1 d . U . . .
B17 B 0.0766(3) 0.81227(13) 0.5629(2) 0.0395(5) Uani 1 1 d . . . . .
H17 H -0.021(3) 0.7967(13) 0.6028(18) 0.047 Uiso 1 1 d . U . . .
B18 B 0.0532(3) 0.81867(13) 0.4252(2) 0.0433(6) Uani 1 1 d . . . . .
H18 H -0.062(3) 0.8077(13) 0.370(2) 0.052 Uiso 1 1 d . U . . .
B19 B 0.2006(4) 0.88426(13) 0.4009(2) 0.0455(6) Uani 1 1 d . . . . .
H19 H 0.172(3) 0.9134(13) 0.328(2) 0.055 Uiso 1 1 d . U . . .
B20 B 0.3114(3) 0.91880(12) 0.5225(2) 0.0428(6) Uani 1 1 d . . . . .
H20 H 0.372(3) 0.9722(13) 0.5360(19) 0.051 Uiso 1 1 d . U . . .
B21 B 0.2358(3) 0.87446(13) 0.6219(2) 0.0409(5) Uani 1 1 d . . . . .
H21 H 0.257(3) 0.9001(12) 0.6992(19) 0.049 Uiso 1 1 d . U . . .
B22 B 0.0854(3) 0.89439(13) 0.5028(2) 0.0422(6) Uani 1 1 d . . . . .
H22 H -0.012(3) 0.9327(13) 0.5016(19) 0.051 Uiso 1 1 d . U . . .
C23A C 0.6028(9) 0.8574(3) 0.6721(4) 0.0368(11) Uani 0.736(8) 1 d . . P A 1
H23A H 0.578941 0.847365 0.741811 0.044 Uiso 0.736(8) 1 calc R U P A 1
H23B H 0.685356 0.821826 0.657455 0.044 Uiso 0.736(8) 1 calc R U P A 1
C24A C 0.6918(5) 0.92754(17) 0.6763(3) 0.0477(11) Uani 0.736(8) 1 d . . P A 1
H24A H 0.609613 0.963489 0.690228 0.057 Uiso 0.736(8) 1 calc R U P A 1
H24B H 0.718671 0.937482 0.607225 0.057 Uiso 0.736(8) 1 calc R U P A 1
C25A C 0.8617(7) 0.9313(3) 0.7606(4) 0.0478(11) Uani 0.736(8) 1 d . . P A 1
H25A H 0.939632 0.892985 0.749371 0.057 Uiso 0.736(8) 1 calc R U P A 1
H25B H 0.922431 0.975109 0.752164 0.057 Uiso 0.736(8) 1 calc R U P A 1
C26A C 0.8360(9) 0.9273(3) 0.8690(5) 0.0484(12) Uani 0.736(8) 1 d . . P A 1
H26A H 0.944596 0.941143 0.917917 0.073 Uiso 0.736(8) 1 calc R U P A 1
H26B H 0.806015 0.879870 0.884330 0.073 Uiso 0.736(8) 1 calc R U P A 1
H26C H 0.740293 0.958338 0.876743 0.073 Uiso 0.736(8) 1 calc R U P A 1
C23B C 0.614(3) 0.8675(11) 0.6344(16) 0.056(4) Uani 0.264(8) 1 d . . P A 2
H23C H 0.682957 0.824183 0.644883 0.067 Uiso 0.264(8) 1 calc R U P A 2
H23D H 0.661314 0.896868 0.585098 0.067 Uiso 0.264(8) 1 calc R U P A 2
C24B C 0.6333(13) 0.9027(6) 0.7329(11) 0.062(4) Uani 0.264(8) 1 d . . P A 2
H24C H 0.578239 0.874875 0.780545 0.074 Uiso 0.264(8) 1 calc R U P A 2
H24D H 0.571394 0.947626 0.721635 0.074 Uiso 0.264(8) 1 calc R U P A 2
C25B C 0.827(2) 0.9149(9) 0.7840(15) 0.063(4) Uani 0.264(8) 1 d D U P A 2
H25C H 0.891332 0.870566 0.787875 0.076 Uiso 0.264(8) 1 calc R U P A 2
H25D H 0.878505 0.946836 0.739738 0.076 Uiso 0.264(8) 1 calc R U P A 2
C26B C 0.851(4) 0.9451(13) 0.8934(17) 0.074(6) Uani 0.264(8) 1 d D U P A 2
H26D H 0.969293 0.934484 0.933780 0.111 Uiso 0.264(8) 1 calc R U P A 2
H26E H 0.763545 0.924951 0.928403 0.111 Uiso 0.264(8) 1 calc R U P A 2
H26F H 0.834876 0.995235 0.888613 0.111 Uiso 0.264(8) 1 calc R U P A 2

loop_
_atom_site_aniso_label
_atom_site_aniso_U_11
_atom_site_aniso_U_22
_atom_site_aniso_U_33
_atom_site_aniso_U_23
_atom_site_aniso_U_13
_atom_site_aniso_U_12
C1 0.0292(9) 0.0353(10) 0.0304(9) 0.0006(7) 0.0071(7) 0.0051(7)
C2 0.0335(9) 0.0291(9) 0.0321(9) -0.0022(7) 0.0103(7) 0.0027(7)
C3 0.0317(9) 0.0295(9) 0.0342(9) -0.0008(7) 0.0136(8) 0.0044(7)
C4 0.0509(13) 0.0435(12) 0.0433(12) -0.0130(10) 0.0037(10) 0.0073(10)
C5 0.0294(9) 0.0285(9) 0.0349(9) -0.0032(7) 0.0076(7) 0.0050(7)
C6 0.0318(10) 0.0346(10) 0.0371(10) -0.0018(8) 0.0147(8) 0.0027(8)
C7 0.0349(10) 0.0296(9) 0.0375(10) 0.0032(8) 0.0129(8) 0.0031(7)
C8 0.0285(9) 0.0276(9) 0.0363(9) -0.0034(7) 0.0103(7) 0.0025(7)
C9 0.0430(11) 0.0378(10) 0.0344(10) 0.0004(8) 0.0168(9) 0.0111(8)
C10 0.0462(12) 0.0373(10) 0.0358(10) 0.0042(8) 0.0143(9) 0.0154(9)
C11 0.0309(9) 0.0248(8) 0.0355(9) -0.0033(7) 0.0116(8) 0.0023(7)
C12 0.0359(10) 0.0280(9) 0.0475(11) -0.0064(8) 0.0106(9) 0.0036(8)
B13 0.0432(13) 0.0317(11) 0.0509(14) 0.0087(10) 0.0196(11) 0.0039(9)
B14 0.0446(13) 0.0365(12) 0.0342(11) 0.0002(9) 0.0072(10) 0.0108(10)
B15 0.0301(11) 0.0332(11) 0.0452(12) -0.0026(9) 0.0087(9) 0.0019(8)
B16 0.0359(11) 0.0343(11) 0.0371(11) -0.0021(9) 0.0136(9) 0.0072(9)
B17 0.0320(11) 0.0368(12) 0.0528(14) -0.0025(10) 0.0162(10) 0.0051(9)
B18 0.0373(12) 0.0393(12) 0.0496(14) -0.0034(11) 0.0019(11) 0.0095(10)
B19 0.0538(15) 0.0385(13) 0.0452(13) 0.0065(11) 0.0132(12) 0.0150(11)
B20 0.0459(14) 0.0269(11) 0.0582(15) 0.0014(10) 0.0168(12) 0.0075(9)
B21 0.0384(12) 0.0376(12) 0.0487(14) -0.0067(10) 0.0138(10) 0.0108(10)
B22 0.0390(13) 0.0346(12) 0.0533(14) -0.0014(10) 0.0105(11) 0.0119(10)
C23A 0.036(2) 0.0321(18) 0.038(2) -0.0016(19) -0.0004(19) 0.0012(14)
C24A 0.0477(19) 0.0442(18) 0.0444(18) 0.0124(14) -0.0046(14) -0.0116(14)
C25A 0.036(2) 0.048(2) 0.055(2) 0.0067(17) -0.0005(16) -0.0086(16)
C26A 0.044(2) 0.053(3) 0.047(3) -0.015(2) 0.007(2) 0.0103(19)
C23B 0.039(6) 0.050(10) 0.081(13) -0.021(9) 0.020(9) 0.008(6)
C24B 0.044(5) 0.051(6) 0.091(9) -0.018(6) 0.015(5) 0.006(4)
C25B 0.051(7) 0.056(7) 0.080(9) -0.007(6) 0.007(6) -0.007(5)
C26B 0.083(11) 0.089(13) 0.055(9) -0.025(8) 0.028(8) 0.014(10)

loop_
_atom_type_symbol
_atom_type_description
_atom_type_scat_dispersion_real
_atom_type_scat_dispersion_imag
_atom_type_scat_source
C C 0.0033 0.0016 'International Tables Vol C Tables 4.2.6.8 and 6.1.1.4'
H H 0.0000 0.0000 'International Tables Vol C Tables 4.2.6.8 and 6.1.1.4'
B B 0.0013 0.0007 'International Tables Vol C Tables 4.2.6.8 and 6.1.1.4'

loop_
_geom_angle_atom_site_label_1
_geom_angle_atom_site_label_2
_geom_angle_atom_site_label_3
_geom_angle
_geom_angle_site_symmetry_1
_geom_angle_site_symmetry_3
C2 C1 C3 123.09(17) . 3_766
C2 C1 H1 118.5 . .
C3 C1 H1 118.5 3_766 .
C1 C2 C3 117.60(17) . .
C1 C2 C4 119.15(17) . .
C3 C2 C4 123.23(17) . .
C1 C3 C2 119.32(16) 3_766 .
C1 C3 C5 117.24(17) 3_766 .
C2 C3 C5 123.35(16) . .
C2 C4 H4A 109.5 . .
C2 C4 H4B 109.5 . .
H4A C4 H4B 109.5 . .
C2 C4 H4C 109.5 . .
H4A C4 H4C 109.5 . .
H4B C4 H4C 109.5 . .
C6 C5 C10 117.67(17) . .
C6 C5 C3 121.38(17) . .
C10 C5 C3 120.72(17) . .
C7 C6 C5 121.13(17) . .
C7 C6 H6 119.4 . .
C5 C6 H6 119.4 . .
C6 C7 C8 120.87(18) . .
C6 C7 H7 119.6 . .
C8 C7 H7 119.6 . .
C9 C8 C7 118.10(17) . .
C9 C8 C11 121.97(16) . .
C7 C8 C11 119.77(17) . .
C8 C9 C10 120.92(18) . .
C8 C9 H9 119.5 . .
C10 C9 H9 119.5 . .
C9 C10 C5 121.24(18) . .
C9 C10 H10 119.4 . .
C5 C10 H10 119.4 . .
C8 C11 B14 120.16(15) . .
C8 C11 C12 120.44(15) . .
B14 C11 C12 110.03(14) . .
C8 C11 B13 118.06(15) . .
B14 C11 B13 62.87(14) . .
C12 C11 B13 60.07(13) . .
C8 C11 B15 120.34(15) . .
B14 C11 B15 62.38(14) . .
C12 C11 B15 109.82(14) . .
B13 C11 B15 113.62(16) . .
C8 C11 B16 119.08(15) . .
B14 C11 B16 112.65(15) . .
C12 C11 B16 60.04(12) . .
B13 C11 B16 111.40(15) . .
B15 C11 B16 62.01(13) . .
C23B C12 C11 114.4(8) . .
C23A C12 C11 117.5(3) . .
C23B C12 B21 133.0(7) . .
C23A C12 B21 119.2(3) . .
C11 C12 B21 109.75(16) . .
C23B C12 B13 102.4(8) . .
C23A C12 B13 122.7(3) . .
C11 C12 B13 60.27(12) . .
B21 C12 B13 112.89(17) . .
C23B C12 B20 114.2(8) . .
C23A C12 B20 125.9(3) . .
C11 C12 B20 109.97(16) . .
B21 C12 B20 61.97(14) . .
B13 C12 B20 62.49(14) . .
C23B C12 B16 130.6(8) . .
C23A C12 B16 112.3(2) . .
C11 C12 B16 60.50(12) . .
B21 C12 B16 62.05(13) . .
B13 C12 B16 111.97(16) . .
B20 C12 B16 112.79(16) . .
C12 B13 C11 59.66(12) . .
C12 B13 B19 105.21(17) . .
C11 B13 B19 105.14(17) . .
C12 B13 B20 58.76(14) . .
C11 B13 B20 106.54(16) . .
B19 B13 B20 59.60(15) . .
C12 B13 B14 105.92(16) . .
C11 B13 B14 58.07(12) . .
B19 B13 B14 59.90(15) . .
B20 B13 B14 107.68(18) . .
C12 B13 H13 114.0(15) . .
C11 B13 H13 110.6(14) . .
B19 B13 H13 136.4(14) . .
B20 B13 H13 128.3(15) . .
B14 B13 H13 122.1(15) . .
C11 B14 B15 59.33(12) . .
C11 B14 B18 106.30(16) . .
B15 B14 B18 60.11(14) . .
C11 B14 B19 105.86(17) . .
B15 B14 B19 108.24(17) . .
B18 B14 B19 60.37(15) . .
C11 B14 B13 59.06(13) . .
B15 B14 B13 108.08(17) . .
B18 B14 B13 108.31(17) . .
B19 B14 B13 59.84(15) . .
C11 B14 H14 116.9(13) . .
B15 B14 H14 118.8(13) . .
B18 B14 H14 126.9(13) . .
B19 B14 H14 127.6(12) . .
B13 B14 H14 119.6(13) . .
C11 B15 B17 106.13(16) . .
C11 B15 B14 58.29(13) . .
B17 B15 B14 108.01(17) . .
C11 B15 B16 59.17(12) . .
B17 B15 B16 60.01(13) . .
B14 B15 B16 107.07(16) . .
C11 B15 B18 105.47(16) . .
B17 B15 B18 60.09(14) . .
B14 B15 B18 60.09(14) . .
B16 B15 B18 107.64(16) . .
C11 B15 H15 115.8(12) . .
B17 B15 H15 126.2(12) . .
B14 B15 H15 121.9(12) . .
B16 B15 H15 116.3(12) . .
B18 B15 H15 130.5(12) . .
C12 B16 C11 59.46(12) . .
C12 B16 B21 58.72(13) . .
C11 B16 B21 106.30(16) . .
C12 B16 B17 106.25(16) . .
C11 B16 B17 105.68(16) . .
B21 B16 B17 60.39(14) . .
C12 B16 B15 106.82(16) . .
C11 B16 B15 58.82(12) . .
B21 B16 B15 108.22(17) . .
B17 B16 B15 59.78(13) . .
C12 B16 H16 116.3(12) . .
C11 B16 H16 117.0(12) . .
B21 B16 H16 123.7(12) . .
B17 B16 H16 130.4(12) . .
B15 B16 H16 124.2(12) . .
B15 B17 B16 60.20(13) . .
B15 B17 B18 60.22(14) . .
B16 B17 B18 107.89(16) . .
B15 B17 B21 107.97(16) . .
B16 B17 B21 59.66(13) . .
B18 B17 B21 107.47(18) . .
B15 B17 B22 108.08(17) . .
B16 B17 B22 107.56(17) . .
B18 B17 B22 59.70(15) . .
B21 B17 B22 59.78(14) . .
B15 B17 H17 121.0(14) . .
B16 B17 H17 117.0(13) . .
B18 B17 H17 126.6(13) . .
B21 B17 H17 119.2(13) . .
B22 B17 H17 125.1(14) . .
B22 B18 B17 60.35(14) . .
B22 B18 B14 107.92(18) . .
B17 B18 B14 107.46(17) . .
B22 B18 B15 108.16(18) . .
B17 B18 B15 59.69(14) . .
B14 B18 B15 59.80(13) . .
B22 B18 B19 59.81(15) . .
B17 B18 B19 107.61(18) . .
B14 B18 B19 59.82(14) . .
B15 B18 B19 107.56(17) . .
B22 B18 H18 124.0(14) . .
B17 B18 H18 124.8(14) . .
B14 B18 H18 118.6(14) . .
B15 B18 H18 121.1(14) . .
B19 B18 H18 120.6(14) . .
B20 B19 B22 60.61(15) . .
B20 B19 B13 60.31(15) . .
B22 B19 B13 108.56(18) . .
B20 B19 B14 108.54(17) . .
B22 B19 B14 107.77(18) . .
B13 B19 B14 60.26(14) . .
B20 B19 B18 108.39(19) . .
B22 B19 B18 59.63(15) . .
B13 B19 B18 108.19(17) . .
B14 B19 B18 59.81(14) . .
B20 B19 H19 124.0(13) . .
B22 B19 H19 124.4(14) . .
B13 B19 H19 120.3(14) . .
B14 B19 H19 118.2(13) . .
B18 B19 H19 120.6(14) . .
C12 B20 B21 58.83(13) . .
C12 B20 B19 105.58(16) . .
B21 B20 B19 107.65(19) . .
C12 B20 B13 58.74(13) . .
B21 B20 B13 107.31(16) . .
B19 B20 B13 60.10(15) . .
C12 B20 B22 105.64(17) . .
B21 B20 B22 59.99(15) . .
B19 B20 B22 59.88(15) . .
B13 B20 B22 107.82(18) . .
C12 B20 H20 117.3(13) . .
B21 B20 H20 121.6(12) . .
B19 B20 H20 126.1(12) . .
B13 B20 H20 117.5(13) . .
B22 B20 H20 128.8(13) . .
C12 B21 B20 59.20(13) . .
C12 B21 B16 59.23(12) . .
B20 B21 B16 108.25(16) . .
C12 B21 B22 106.44(17) . .
B20 B21 B22 60.66(15) . .
B16 B21 B22 108.10(17) . .
C12 B21 B17 106.30(16) . .
B20 B21 B17 108.86(19) . .
B16 B21 B17 59.95(13) . .
B22 B21 B17 60.18(15) . .
C12 B21 H21 112.7(13) . .
B20 B21 H21 116.7(13) . .
B16 B21 H21 118.2(13) . .
B22 B21 H21 129.9(13) . .
B17 B21 H21 130.6(13) . .
B18 B22 B19 60.56(15) . .
B18 B22 B21 107.88(17) . .
B19 B22 B21 106.86(17) . .
B18 B22 B17 59.95(15) . .
B19 B22 B17 107.89(16) . .
B21 B22 B17 60.04(14) . .
B18 B22 B20 108.26(17) . .
B19 B22 B20 59.52(15) . .
B21 B22 B20 59.35(15) . .
B17 B22 B20 107.72(17) . .
B18 B22 H22 124.1(14) . .
B19 B22 H22 123.0(14) . .
B21 B22 H22 120.0(14) . .
B17 B22 H22 122.4(14) . .
B20 B22 H22 119.8(14) . .
C24A C23A C12 114.6(4) . .
C24A C23A H23A 108.6 . .
C12 C23A H23A 108.6 . .
C24A C23A H23B 108.6 . .
C12 C23A H23B 108.6 . .
H23A C23A H23B 107.6 . .
C23A C24A C25A 112.6(3) . .
C23A C24A H24A 109.1 . .
C25A C24A H24A 109.1 . .
C23A C24A H24B 109.1 . .
C25A C24A H24B 109.1 . .
H24A C24A H24B 107.8 . .
C26A C25A C24A 114.4(5) . .
C26A C25A H25A 108.7 . .
C24A C25A H25A 108.7 . .
C26A C25A H25B 108.7 . .
C24A C25A H25B 108.7 . .
H25A C25A H25B 107.6 . .
C25A C26A H26A 109.5 . .
C25A C26A H26B 109.5 . .
H26A C26A H26B 109.5 . .
C25A C26A H26C 109.5 . .
H26A C26A H26C 109.5 . .
H26B C26A H26C 109.5 . .
C24B C23B C12 111.3(13) . .
C24B C23B H23C 109.4 . .
C12 C23B H23C 109.4 . .
C24B C23B H23D 109.4 . .
C12 C23B H23D 109.4 . .
H23C C23B H23D 108.0 . .
C23B C24B C25B 111.3(12) . .
C23B C24B H24C 109.4 . .
C25B C24B H24C 109.4 . .
C23B C24B H24D 109.4 . .
C25B C24B H24D 109.4 . .
H24C C24B H24D 108.0 . .
C26B C25B C24B 112.1(16) . .
C26B C25B H25C 109.2 . .
C24B C25B H25C 109.2 . .
C26B C25B H25D 109.2 . .
C24B C25B H25D 109.2 . .
H25C C25B H25D 107.9 . .
C25B C26B H26D 109.5 . .
C25B C26B H26E 109.5 . .
H26D C26B H26E 109.5 . .
C25B C26B H26F 109.5 . .
H26D C26B H26F 109.5 . .
H26E C26B H26F 109.5 . .

loop_
_geom_bond_atom_site_label_1
_geom_bond_atom_site_label_2
_geom_bond_distance
_geom_bond_site_symmetry_2
C1 C2 1.395(3) .
C1 C3 1.398(3) 3_766
C1 H1 0.9500 .
C2 C3 1.399(3) .
C2 C4 1.513(3) .
C3 C5 1.496(2) .
C4 H4A 0.9800 .
C4 H4B 0.9800 .
C4 H4C 0.9800 .
C5 C6 1.390(3) .
C5 C10 1.393(3) .
C6 C7 1.385(3) .
C6 H6 0.9500 .
C7 C8 1.395(3) .
C7 H7 0.9500 .
C8 C9 1.383(3) .
C8 C11 1.508(2) .
C9 C10 1.386(3) .
C9 H9 0.9500 .
C10 H10 0.9500 .
C11 B14 1.701(3) .
C11 C12 1.709(3) .
C11 B13 1.719(3) .
C11 B15 1.720(3) .
C11 B16 1.727(3) .
C12 C23B 1.47(2) .
C12 C23A 1.548(7) .
C12 B21 1.710(3) .
C12 B13 1.716(3) .
C12 B20 1.716(3) .
C12 B16 1.719(3) .
B13 B19 1.777(4) .
B13 B20 1.780(3) .
B13 B14 1.784(4) .
B13 H13 0.99(3) .
B14 B15 1.772(3) .
B14 B18 1.777(4) .
B14 B19 1.778(3) .
B14 H14 1.08(2) .
B15 B17 1.768(3) .
B15 B16 1.775(3) .
B15 B18 1.778(3) .
B15 H15 1.13(2) .
B16 B21 1.767(3) .
B16 B17 1.772(3) .
B16 H16 1.10(2) .
B17 B18 1.775(4) .
B17 B21 1.780(4) .
B17 B22 1.782(4) .
B17 H17 1.06(2) .
B18 B22 1.771(4) .
B18 B19 1.787(4) .
B18 H18 1.05(3) .
B19 B20 1.768(4) .
B19 B22 1.774(4) .
B19 H19 1.09(3) .
B20 B21 1.764(4) .
B20 B22 1.787(4) .
B20 H20 1.14(3) .
B21 B22 1.775(4) .
B21 H21 1.11(2) .
B22 H22 1.06(3) .
C23A C24A 1.520(7) .
C23A H23A 0.9900 .
C23A H23B 0.9900 .
C24A C25A 1.528(6) .
C24A H24A 0.9900 .
C24A H24B 0.9900 .
C25A C26A 1.478(7) .
C25A H25A 0.9900 .
C25A H25B 0.9900 .
C26A H26A 0.9800 .
C26A H26B 0.9800 .
C26A H26C 0.9800 .
C23B C24B 1.44(2) .
C23B H23C 0.9900 .
C23B H23D 0.9900 .
C24B C25B 1.530(19) .
C24B H24C 0.9900 .
C24B H24D 0.9900 .
C25B C26B 1.520(9) .
C25B H25C 0.9900 .
C25B H25D 0.9900 .
C26B H26D 0.9800 .
C26B H26E 0.9800 .
C26B H26F 0.9800 .

loop_
_geom_torsion_atom_site_label_1
_geom_torsion_atom_site_label_2
_geom_torsion_atom_site_label_3
_geom_torsion_atom_site_label_4
_geom_torsion
_geom_torsion_site_symmetry_1
_geom_torsion_site_symmetry_4
C3 C1 C2 C3 0.4(3) 3_766 .
C3 C1 C2 C4 -177.86(19) 3_766 .
C1 C2 C3 C1 -0.4(3) . 3_766
C4 C2 C3 C1 177.80(19) . 3_766
C1 C2 C3 C5 176.05(17) . .
C4 C2 C3 C5 -5.8(3) . .
C1 C3 C5 C6 -53.8(3) 3_766 .
C2 C3 C5 C6 129.7(2) . .
C1 C3 C5 C10 120.5(2) 3_766 .
C2 C3 C5 C10 -56.0(3) . .
C10 C5 C6 C7 -1.5(3) . .
C3 C5 C6 C7 172.96(18) . .
C5 C6 C7 C8 -1.1(3) . .
C6 C7 C8 C9 2.5(3) . .
C6 C7 C8 C11 -172.95(17) . .
C7 C8 C9 C10 -1.4(3) . .
C11 C8 C9 C10 173.97(19) . .
C8 C9 C10 C5 -1.2(3) . .
C6 C5 C10 C9 2.6(3) . .
C3 C5 C10 C9 -171.86(19) . .
C9 C8 C11 B14 -139.3(2) . .
C7 C8 C11 B14 36.0(3) . .
C9 C8 C11 C12 77.5(2) . .
C7 C8 C11 C12 -107.3(2) . .
C9 C8 C11 B13 147.5(2) . .
C7 C8 C11 B13 -37.3(3) . .
C9 C8 C11 B15 -65.6(2) . .
C7 C8 C11 B15 109.7(2) . .
C9 C8 C11 B16 7.1(3) . .
C7 C8 C11 B16 -177.61(17) . .
C8 C11 C12 C23B 16.2(9) . .
B14 C11 C12 C23B -130.4(9) . .
B13 C11 C12 C23B -90.7(9) . .
B15 C11 C12 C23B 162.8(9) . .
B16 C11 C12 C23B 124.4(9) . .
C8 C11 C12 C23A -6.9(3) . .
B14 C11 C12 C23A -153.4(3) . .
B13 C11 C12 C23A -113.8(3) . .
B15 C11 C12 C23A 139.7(3) . .
B16 C11 C12 C23A 101.3(3) . .
C8 C11 C12 B21 -147.35(17) . .
B14 C11 C12 B21 66.1(2) . .
B13 C11 C12 B21 105.72(19) . .
B15 C11 C12 B21 -0.8(2) . .
B16 C11 C12 B21 -39.17(16) . .
C8 C11 C12 B13 106.93(19) . .
B14 C11 C12 B13 -39.64(16) . .
B15 C11 C12 B13 -106.49(17) . .
B16 C11 C12 B13 -144.89(17) . .
C8 C11 C12 B20 146.28(17) . .
B14 C11 C12 B20 -0.3(2) . .
B13 C11 C12 B20 39.34(16) . .
B15 C11 C12 B20 -67.1(2) . .
B16 C11 C12 B20 -105.54(17) . .
C8 C11 C12 B16 -108.18(18) . .
B14 C11 C12 B16 105.25(17) . .
B13 C11 C12 B16 144.89(17) . .
B15 C11 C12 B16 38.40(15) . .
C23B C12 B13 C11 111.2(8) . .
C23A C12 B13 C11 105.4(3) . .
B21 C12 B13 C11 -100.44(17) . .
B20 C12 B13 C11 -137.79(17) . .
B16 C12 B13 C11 -32.67(15) . .
C23B C12 B13 B19 -149.9(8) . .
C23A C12 B13 B19 -155.7(3) . .
C11 C12 B13 B19 98.89(17) . .
B21 C12 B13 B19 -1.6(2) . .
B20 C12 B13 B19 -38.90(16) . .
B16 C12 B13 B19 66.2(2) . .
C23B C12 B13 B20 -111.0(8) . .
C23A C12 B13 B20 -116.8(4) . .
C11 C12 B13 B20 137.79(17) . .
B21 C12 B13 B20 37.35(17) . .
B16 C12 B13 B20 105.12(18) . .
C23B C12 B13 B14 147.7(8) . .
C23A C12 B13 B14 141.9(3) . .
C11 C12 B13 B14 36.47(14) . .
B21 C12 B13 B14 -64.0(2) . .
B20 C12 B13 B14 -101.33(18) . .
B16 C12 B13 B14 3.8(2) . .
C8 C11 B13 C12 -110.82(18) . .
B14 C11 B13 C12 137.67(16) . .
B15 C11 B13 C12 100.10(17) . .
B16 C11 B13 C12 32.36(16) . .
C8 C11 B13 B19 150.18(17) . .
B14 C11 B13 B19 38.67(16) . .
C12 C11 B13 B19 -99.00(18) . .
B15 C11 B13 B19 1.1(2) . .
B16 C11 B13 B19 -66.6(2) . .
C8 C11 B13 B20 -147.64(18) . .
B14 C11 B13 B20 100.85(19) . .
C12 C11 B13 B20 -36.81(16) . .
B15 C11 B13 B20 63.3(2) . .
B16 C11 B13 B20 -4.5(2) . .
C8 C11 B13 B14 111.51(18) . .
C12 C11 B13 B14 -137.67(16) . .
B15 C11 B13 B14 -37.57(16) . .
B16 C11 B13 B14 -105.31(17) . .
C8 C11 B14 B15 110.82(18) . .
C12 C11 B14 B15 -102.51(16) . .
B13 C11 B14 B15 -140.91(16) . .
B16 C11 B14 B15 -37.59(15) . .
C8 C11 B14 B18 149.82(17) . .
C12 C11 B14 B18 -63.5(2) . .
B13 C11 B14 B18 -101.90(18) . .
B15 C11 B14 B18 39.01(16) . .
B16 C11 B14 B18 1.4(2) . .
C8 C11 B14 B19 -147.07(18) . .
C12 C11 B14 B19 -0.4(2) . .
B13 C11 B14 B19 -38.80(16) . .
B15 C11 B14 B19 102.11(18) . .
B16 C11 B14 B19 64.5(2) . .
C8 C11 B14 B13 -108.27(19) . .
C12 C11 B14 B13 38.40(15) . .
B15 C11 B14 B13 140.91(16) . .
B16 C11 B14 B13 103.32(17) . .
C12 B13 B14 C11 -37.19(14) . .
B19 B13 B14 C11 -135.80(17) . .
B20 B13 B14 C11 -98.82(18) . .
C12 B13 B14 B15 -2.4(2) . .
C11 B13 B14 B15 34.79(14) . .
B19 B13 B14 B15 -101.02(18) . .
B20 B13 B14 B15 -64.0(2) . .
C12 B13 B14 B18 61.2(2) . .
C11 B13 B14 B18 98.42(18) . .
B19 B13 B14 B18 -37.39(17) . .
B20 B13 B14 B18 -0.4(2) . .
C12 B13 B14 B19 98.62(18) . .
C11 B13 B14 B19 135.80(17) . .
B20 B13 B14 B19 36.98(17) . .
C8 C11 B15 B17 147.95(17) . .
B14 C11 B15 B17 -101.52(18) . .
C12 C11 B15 B17 1.3(2) . .
B13 C11 B15 B17 -63.7(2) . .
B16 C11 B15 B17 38.88(15) . .
C8 C11 B15 B14 -110.54(19) . .
C12 C11 B15 B14 102.85(16) . .
B13 C11 B15 B14 37.77(16) . .
B16 C11 B15 B14 140.40(16) . .
C8 C11 B15 B16 109.07(19) . .
B14 C11 B15 B16 -140.40(16) . .
C12 C11 B15 B16 -37.55(15) . .
B13 C11 B15 B16 -102.63(17) . .
C8 C11 B15 B18 -149.35(17) . .
B14 C11 B15 B18 -38.81(15) . .
C12 C11 B15 B18 64.04(19) . .
B13 C11 B15 B18 -1.0(2) . .
B16 C11 B15 B18 101.59(17) . .
B18 B14 B15 C11 -135.83(17) . .
B19 B14 B15 C11 -98.00(18) . .
B13 B14 B15 C11 -34.67(14) . .
C11 B14 B15 B17 98.19(17) . .
B18 B14 B15 B17 -37.64(17) . .
B19 B14 B15 B17 0.2(2) . .
B13 B14 B15 B17 63.5(2) . .
C11 B14 B15 B16 34.93(14) . .
B18 B14 B15 B16 -100.89(18) . .
B19 B14 B15 B16 -63.1(2) . .
B13 B14 B15 B16 0.3(2) . .
C11 B14 B15 B18 135.83(17) . .
B19 B14 B15 B18 37.83(17) . .
B13 B14 B15 B18 101.16(18) . .
C23B C12 B16 C11 -98.1(10) . .
C23A C12 B16 C11 -110.0(3) . .
B21 C12 B16 C11 137.71(17) . .
B13 C12 B16 C11 32.59(15) . .
B20 C12 B16 C11 100.83(18) . .
C23B C12 B16 B21 124.2(10) . .
C23A C12 B16 B21 112.3(3) . .
C11 C12 B16 B21 -137.71(17) . .
B13 C12 B16 B21 -105.12(18) . .
B20 C12 B16 B21 -36.88(17) . .
C23B C12 B16 B17 163.0(10) . .
C23A C12 B16 B17 151.1(3) . .
C11 C12 B16 B17 -98.91(16) . .
B21 C12 B16 B17 38.80(16) . .
B13 C12 B16 B17 -66.32(19) . .
B20 C12 B16 B17 1.9(2) . .
C23B C12 B16 B15 -134.3(10) . .
C23A C12 B16 B15 -146.3(3) . .
C11 C12 B16 B15 -36.26(14) . .
B21 C12 B16 B15 101.45(18) . .
B13 C12 B16 B15 -3.7(2) . .
B20 C12 B16 B15 64.6(2) . .
C8 C11 B16 C12 110.39(18) . .
B14 C11 B16 C12 -100.83(17) . .
B13 C11 B16 C12 -32.37(16) . .
B15 C11 B16 C12 -138.57(16) . .
C8 C11 B16 B21 147.20(17) . .
B14 C11 B16 B21 -64.0(2) . .
C12 C11 B16 B21 36.81(15) . .
B13 C11 B16 B21 4.4(2) . .
B15 C11 B16 B21 -101.76(18) . .
C8 C11 B16 B17 -149.71(16) . .
B14 C11 B16 B17 -0.9(2) . .
C12 C11 B16 B17 99.90(17) . .
B13 C11 B16 B17 67.5(2) . .
B15 C11 B16 B17 -38.67(15) . .
C8 C11 B16 B15 -111.04(18) . .
B14 C11 B16 B15 37.74(16) . .
C12 C11 B16 B15 138.57(16) . .
B13 C11 B16 B15 106.20(17) . .
C11 B15 B16 C12 36.54(13) . .
B17 B15 B16 C12 -99.34(17) . .
B14 B15 B16 C12 2.0(2) . .
B18 B15 B16 C12 -61.3(2) . .
B17 B15 B16 C11 -135.88(17) . .
B14 B15 B16 C11 -34.56(14) . .
B18 B15 B16 C11 -97.83(17) . .
C11 B15 B16 B21 98.41(17) . .
B17 B15 B16 B21 -37.47(16) . .
B14 B15 B16 B21 63.8(2) . .
B18 B15 B16 B21 0.6(2) . .
C11 B15 B16 B17 135.88(17) . .
B14 B15 B16 B17 101.32(18) . .
B18 B15 B16 B17 38.05(17) . .
C11 B15 B17 B16 -38.49(15) . .
B14 B15 B17 B16 -99.71(18) . .
B18 B15 B17 B16 -137.34(18) . .
C11 B15 B17 B18 98.86(18) . .
B14 B15 B17 B18 37.63(17) . .
B16 B15 B17 B18 137.34(18) . .
C11 B15 B17 B21 -1.4(2) . .
B14 B15 B17 B21 -62.6(2) . .
B16 B15 B17 B21 37.09(17) . .
B18 B15 B17 B21 -100.3(2) . .
C11 B15 B17 B22 61.8(2) . .
B14 B15 B17 B22 0.6(2) . .
B16 B15 B17 B22 100.30(19) . .
B18 B15 B17 B22 -37.04(17) . .
C12 B16 B17 B15 100.32(17) . .
C11 B16 B17 B15 38.21(15) . .
B21 B16 B17 B15 138.34(18) . .
C12 B16 B17 B18 62.1(2) . .
C11 B16 B17 B18 0.0(2) . .
B21 B16 B17 B18 100.17(19) . .
B15 B16 B17 B18 -38.17(16) . .
C12 B16 B17 B21 -38.02(16) . .
C11 B16 B17 B21 -100.13(17) . .
B15 B16 B17 B21 -138.34(18) . .
C12 B16 B17 B22 -0.9(2) . .
C11 B16 B17 B22 -63.0(2) . .
B21 B16 B17 B22 37.17(16) . .
B15 B16 B17 B22 -101.17(19) . .
B15 B17 B18 B22 -138.45(18) . .
B16 B17 B18 B22 -100.29(18) . .
B21 B17 B18 B22 -37.34(16) . .
B15 B17 B18 B14 -37.37(16) . .
B16 B17 B18 B14 0.8(2) . .
B21 B17 B18 B14 63.7(2) . .
B22 B17 B18 B14 101.1(2) . .
B16 B17 B18 B15 38.16(16) . .
B21 B17 B18 B15 101.11(17) . .
B22 B17 B18 B15 138.45(18) . .
B15 B17 B18 B19 -100.43(18) . .
B16 B17 B18 B19 -62.3(2) . .
B21 B17 B18 B19 0.7(2) . .
B22 B17 B18 B19 38.02(16) . .
C11 B14 B18 B22 62.4(2) . .
B15 B14 B18 B22 101.00(19) . .
B19 B14 B18 B22 -36.92(17) . .
B13 B14 B18 B22 0.2(2) . .
C11 B14 B18 B17 -1.3(2) . .
B15 B14 B18 B17 37.32(16) . .
B19 B14 B18 B17 -100.61(19) . .
B13 B14 B18 B17 -63.5(2) . .
C11 B14 B18 B15 -38.64(15) . .
B19 B14 B18 B15 -137.93(18) . .
B13 B14 B18 B15 -100.77(18) . .
C11 B14 B18 B19 99.28(18) . .
B15 B14 B18 B19 137.93(18) . .
B13 B14 B18 B19 37.16(17) . .
C11 B15 B18 B22 -62.6(2) . .
B17 B15 B18 B22 37.35(17) . .
B14 B15 B18 B22 -100.6(2) . .
B16 B15 B18 B22 -0.7(2) . .
C11 B15 B18 B17 -99.98(17) . .
B14 B15 B18 B17 -137.94(18) . .
B16 B15 B18 B17 -38.01(16) . .
C11 B15 B18 B14 37.96(15) . .
B17 B15 B18 B14 137.94(18) . .
B16 B15 B18 B14 99.93(18) . .
C11 B15 B18 B19 0.5(2) . .
B17 B15 B18 B19 100.52(19) . .
B14 B15 B18 B19 -37.42(17) . .
B16 B15 B18 B19 62.5(2) . .
C12 B13 B19 B20 38.50(16) . .
C11 B13 B19 B20 100.55(18) . .
B14 B13 B19 B20 138.35(18) . .
C12 B13 B19 B22 0.5(2) . .
C11 B13 B19 B22 62.5(2) . .
B20 B13 B19 B22 -38.05(17) . .
B14 B13 B19 B22 100.30(19) . .
C12 B13 B19 B14 -99.85(17) . .
C11 B13 B19 B14 -37.80(15) . .
B20 B13 B19 B14 -138.35(18) . .
C12 B13 B19 B18 -62.7(2) . .
C11 B13 B19 B18 -0.7(2) . .
B20 B13 B19 B18 -101.2(2) . .
B14 B13 B19 B18 37.11(17) . .
C11 B14 B19 B20 0.9(2) . .
B15 B14 B19 B20 63.2(2) . .
B18 B14 B19 B20 101.0(2) . .
B13 B14 B19 B20 -37.51(18) . .
C11 B14 B19 B22 -63.2(2) . .
B15 B14 B19 B22 -0.9(2) . .
B18 B14 B19 B22 36.81(18) . .
B13 B14 B19 B22 -101.6(2) . .
C11 B14 B19 B13 38.43(16) . .
B15 B14 B19 B13 100.74(18) . .
B18 B14 B19 B13 138.46(18) . .
C11 B14 B19 B18 -100.02(18) . .
B15 B14 B19 B18 -37.71(17) . .
B13 B14 B19 B18 -138.46(18) . .
B22 B18 B19 B20 37.41(16) . .
B17 B18 B19 B20 -0.8(2) . .
B14 B18 B19 B20 -101.19(18) . .
B15 B18 B19 B20 -63.8(2) . .
B17 B18 B19 B22 -38.26(16) . .
B14 B18 B19 B22 -138.60(18) . .
B15 B18 B19 B22 -101.19(19) . .
B22 B18 B19 B13 101.3(2) . .
B17 B18 B19 B13 63.0(2) . .
B14 B18 B19 B13 -37.31(17) . .
B15 B18 B19 B13 0.1(2) . .
B22 B18 B19 B14 138.60(18) . .
B17 B18 B19 B14 100.34(18) . .
B15 B18 B19 B14 37.41(16) . .
C23B C12 B20 B21 -127.4(8) . .
C23A C12 B20 B21 -107.3(3) . .
C11 C12 B20 B21 102.35(17) . .
B13 C12 B20 B21 140.72(19) . .
B16 C12 B20 B21 36.91(17) . .
C23B C12 B20 B19 131.1(8) . .
C23A C12 B20 B19 151.2(3) . .
C11 C12 B20 B19 0.9(2) . .
B21 C12 B20 B19 -101.5(2) . .
B13 C12 B20 B19 39.22(17) . .
B16 C12 B20 B19 -64.6(2) . .
C23B C12 B20 B13 91.8(8) . .
C23A C12 B20 B13 112.0(3) . .
C11 C12 B20 B13 -38.37(16) . .
B21 C12 B20 B13 -140.72(19) . .
B16 C12 B20 B13 -103.81(18) . .
C23B C12 B20 B22 -166.5(8) . .
C23A C12 B20 B22 -146.3(3) . .
C11 C12 B20 B22 63.3(2) . .
B21 C12 B20 B22 -39.07(17) . .
B13 C12 B20 B22 101.64(19) . .
B16 C12 B20 B22 -2.2(2) . .
B22 B19 B20 C12 99.31(18) . .
B13 B19 B20 C12 -38.58(16) . .
B14 B19 B20 C12 -1.1(2) . .
B18 B19 B20 C12 62.3(2) . .
B22 B19 B20 B21 37.68(16) . .
B13 B19 B20 B21 -100.21(18) . .
B14 B19 B20 B21 -62.7(2) . .
B18 B19 B20 B21 0.7(2) . .
B22 B19 B20 B13 137.89(18) . .
B14 B19 B20 B13 37.49(17) . .
B18 B19 B20 B13 100.90(18) . .
B13 B19 B20 B22 -137.89(18) . .
B14 B19 B20 B22 -100.4(2) . .
B18 B19 B20 B22 -36.98(16) . .
C11 B13 B20 C12 37.22(15) . .
B19 B13 B20 C12 135.36(18) . .
B14 B13 B20 C12 98.25(17) . .
C12 B13 B20 B21 -34.57(17) . .
C11 B13 B20 B21 2.6(2) . .
B19 B13 B20 B21 100.8(2) . .
B14 B13 B20 B21 63.7(2) . .
C12 B13 B20 B19 -135.36(18) . .
C11 B13 B20 B19 -98.14(19) . .
B14 B13 B20 B19 -37.11(17) . .
C12 B13 B20 B22 -97.82(19) . .
C11 B13 B20 B22 -60.6(2) . .
B19 B13 B20 B22 37.54(17) . .
B14 B13 B20 B22 0.4(2) . .
C23B C12 B21 B20 97.9(11) . .
C23A C12 B21 B20 117.6(3) . .
C11 C12 B21 B20 -102.71(18) . .
B13 C12 B21 B20 -37.56(17) . .
B16 C12 B21 B20 -141.19(18) . .
C23B C12 B21 B16 -120.9(12) . .
C23A C12 B21 B16 -101.2(3) . .
C11 C12 B21 B16 38.48(15) . .
B13 C12 B21 B16 103.63(18) . .
B20 C12 B21 B16 141.19(18) . .
C23B C12 B21 B22 137.5(11) . .
C23A C12 B21 B22 157.1(3) . .
C11 C12 B21 B22 -63.1(2) . .
B13 C12 B21 B22 2.0(2) . .
B20 C12 B21 B22 39.57(17) . .
B16 C12 B21 B22 -101.62(18) . .
C23B C12 B21 B17 -159.5(11) . .
C23A C12 B21 B17 -139.9(3) . .
C11 C12 B21 B17 -0.1(2) . .
B13 C12 B21 B17 65.0(2) . .
B20 C12 B21 B17 102.58(19) . .
B16 C12 B21 B17 -38.61(16) . .
B19 B20 B21 C12 97.87(18) . .
B13 B20 B21 C12 34.54(17) . .
B22 B20 B21 C12 135.50(17) . .
C12 B20 B21 B16 -34.55(16) . .
B19 B20 B21 B16 63.3(2) . .
B13 B20 B21 B16 0.0(2) . .
B22 B20 B21 B16 100.95(19) . .
C12 B20 B21 B22 -135.50(17) . .
B19 B20 B21 B22 -37.63(16) . .
B13 B20 B21 B22 -101.0(2) . .
C12 B20 B21 B17 -98.15(17) . .
B19 B20 B21 B17 -0.3(2) . .
B13 B20 B21 B17 -63.6(2) . .
B22 B20 B21 B17 37.35(15) . .
C11 B16 B21 C12 -37.15(15) . .
B17 B16 B21 C12 -136.21(18) . .
B15 B16 B21 C12 -99.01(17) . .
C12 B16 B21 B20 34.53(16) . .
C11 B16 B21 B20 -2.6(2) . .
B17 B16 B21 B20 -101.7(2) . .
B15 B16 B21 B20 -64.5(2) . .
C12 B16 B21 B22 98.74(19) . .
C11 B16 B21 B22 61.6(2) . .
B17 B16 B21 B22 -37.47(17) . .
B15 B16 B21 B22 -0.3(2) . .
C12 B16 B21 B17 136.21(18) . .
C11 B16 B21 B17 99.07(17) . .
B15 B16 B21 B17 37.21(16) . .
B15 B17 B21 C12 0.9(2) . .
B16 B17 B21 C12 38.28(16) . .
B18 B17 B21 C12 -62.6(2) . .
B22 B17 B21 C12 -99.92(19) . .
B15 B17 B21 B20 63.3(2) . .
B16 B17 B21 B20 100.64(17) . .
B18 B17 B21 B20 -0.2(2) . .
B22 B17 B21 B20 -37.56(16) . .
B15 B17 B21 B16 -37.33(16) . .
B18 B17 B21 B16 -100.89(17) . .
B22 B17 B21 B16 -138.20(17) . .
B15 B17 B21 B22 100.87(19) . .
B16 B17 B21 B22 138.20(17) . .
B18 B17 B21 B22 37.31(16) . .
B17 B18 B22 B19 137.23(18) . .
B14 B18 B22 B19 36.93(17) . .
B15 B18 B22 B19 100.17(19) . .
B17 B18 B22 B21 37.56(17) . .
B14 B18 B22 B21 -62.7(2) . .
B15 B18 B22 B21 0.5(2) . .
B19 B18 B22 B21 -99.67(19) . .
B14 B18 B22 B17 -100.30(18) . .
B15 B18 B22 B17 -37.06(17) . .
B19 B18 B22 B17 -137.23(18) . .
B17 B18 B22 B20 100.33(19) . .
B14 B18 B22 B20 0.0(2) . .
B15 B18 B22 B20 63.3(2) . .
B19 B18 B22 B20 -36.90(17) . .
B20 B19 B22 B18 -138.58(18) . .
B13 B19 B22 B18 -100.66(19) . .
B14 B19 B22 B18 -36.88(17) . .
B20 B19 B22 B21 -37.20(16) . .
B13 B19 B22 B21 0.7(2) . .
B14 B19 B22 B21 64.5(2) . .
B18 B19 B22 B21 101.38(19) . .
B20 B19 B22 B17 -100.43(19) . .
B13 B19 B22 B17 -62.5(2) . .
B14 B19 B22 B17 1.3(2) . .
B18 B19 B22 B17 38.15(17) . .
B13 B19 B22 B20 37.92(17) . .
B14 B19 B22 B20 101.69(19) . .
B18 B19 B22 B20 138.58(18) . .
C12 B21 B22 B18 62.2(2) . .
B20 B21 B22 B18 101.05(19) . .
B16 B21 B22 B18 -0.1(2) . .
B17 B21 B22 B18 -37.52(17) . .
C12 B21 B22 B19 -1.6(2) . .
B20 B21 B22 B19 37.28(16) . .
B16 B21 B22 B19 -63.9(2) . .
B17 B21 B22 B19 -101.29(18) . .
C12 B21 B22 B17 99.68(17) . .
B20 B21 B22 B17 138.57(17) . .
B16 B21 B22 B17 37.37(16) . .
C12 B21 B22 B20 -38.88(16) . .
B16 B21 B22 B20 -101.19(18) . .
B17 B21 B22 B20 -138.57(17) . .
B15 B17 B22 B18 37.27(17) . .
B16 B17 B22 B18 100.85(18) . .
B21 B17 B22 B18 137.96(17) . .
B15 B17 B22 B19 -1.2(2) . .
B16 B17 B22 B19 62.4(2) . .
B18 B17 B22 B19 -38.42(17) . .
B21 B17 B22 B19 99.54(19) . .
B15 B17 B22 B21 -100.69(18) . .
B16 B17 B22 B21 -37.11(15) . .
B18 B17 B22 B21 -137.96(17) . .
B15 B17 B22 B20 -64.0(2) . .
B16 B17 B22 B20 -0.4(2) . .
B18 B17 B22 B20 -101.26(19) . .
B21 B17 B22 B20 36.70(16) . .
C12 B20 B22 B18 -61.9(2) . .
B21 B20 B22 B18 -100.38(19) . .
B19 B20 B22 B18 37.35(17) . .
B13 B20 B22 B18 -0.3(2) . .
C12 B20 B22 B19 -99.21(18) . .
B21 B20 B22 B19 -137.73(17) . .
B13 B20 B22 B19 -37.64(17) . .
C12 B20 B22 B21 38.52(15) . .
B19 B20 B22 B21 137.73(17) . .
B13 B20 B22 B21 100.10(18) . .
C12 B20 B22 B17 1.5(2) . .
B21 B20 B22 B17 -37.00(16) . .
B19 B20 B22 B17 100.73(18) . .
B13 B20 B22 B17 63.1(2) . .
C11 C12 C23A C24A 135.3(4) . .
B21 C12 C23A C24A -88.1(4) . .
B13 C12 C23A C24A 64.5(5) . .
B20 C12 C23A C24A -13.2(6) . .
B16 C12 C23A C24A -157.5(3) . .
C12 C23A C24A C25A 179.1(4) . .
C23A C24A C25A C26A -67.1(6) . .
C11 C12 C23B C24B -149.9(12) . .
B21 C12 C23B C24B 9(2) . .
B13 C12 C23B C24B 147.3(13) . .
B20 C12 C23B C24B 82.1(15) . .
B16 C12 C23B C24B -78.7(17) . .
C12 C23B C24B C25B 175.9(13) . .
C23B C24B C25B C26B -174(2) . .
